data_7052436
loop_
_publ_author_name
'Luminita Toma'
'Rodrigue Lescou\"ezec'
'Jacqueline Vaissermann'
'Patrick Herson'
'Val\'erie Marvaud'
'Francesc Lloret'
'Miguel Julve'

_publ_section_title
;
 [CrIII(L)(CN)4]-: a new building block in designing cyanide-bridged
 4,2-ribbon-like chains {[CrIII(L)(CN)4]2Mn(H2O)2}&#x00B7;nH2O [L =
 2-aminomethylpyridine (n = 6) and 1,10-phenanthroline (n = 4)]
;
_journal_issue 1
_journal_name_full 'New Journal of Chemistry'
_journal_page_first 210
_journal_paper_doi 10.1039/b413473g
_journal_volume 29
_journal_year 2005
_chemical_compound_source
;
?
;
_chemical_formula_moiety ' (C24 H20 P1)+, (C10 H8 Cr1 N6)-, H2O'
_chemical_formula_sum 'C34 H30 Cr N6 O P'
_chemical_formula_weight 621.62
_chemical_name_systematic
;
?
;
_space_group_IT_number 2
_symmetry_cell_setting triclinic
_symmetry_space_group_name_Hall '-P 1'
_symmetry_space_group_name_H-M 'P -1'
_atom_sites_solution_hydrogens geom
_atom_sites_solution_primary direct
_atom_sites_solution_secondary difmap
_audit_creation_date 04-16-07
_audit_creation_method CRYSTALS_ver_12-03-99
_cell_angle_alpha 94.42(1)
_cell_angle_beta 93.37(5)
_cell_angle_gamma 92.69(4)
_cell_formula_units_Z 2
_cell_length_a 8.723(7)
_cell_length_b 13.581(2)
_cell_length_c 13.656(3)
_cell_measurement_reflns_used 25
_cell_measurement_temperature 295
_cell_measurement_theta_max 14
_cell_measurement_theta_min 13
_cell_volume 1608.0(14)
_computing_cell_refinement
;
Cad4 Express, (Straver, 1992)
;
_computing_data_collection
;
Cad4 Express, (Straver, 1992)
;
_computing_data_reduction
;
RC93 (Watkin, Prout & Lilley, 1994)
;
_computing_molecular_graphics
;
CAMERON (Watkin et al 1996)
;
_computing_publication_material
;
CRYSTALS (Watkin et al 2003)
;
_computing_structure_refinement
;
CRYSTALS (Watkin et al 2003)
;
_computing_structure_solution
;
SHELXS 86 (Sheldrick, 1986)
;
_diffrn_ambient_temperature 295
_diffrn_measured_fraction_theta_full 0.999
_diffrn_measured_fraction_theta_max 0.999
_diffrn_measurement_device_type
;
Enraf-Nonius Mach3
;
_diffrn_measurement_method \w/2\q
_diffrn_radiation_monochromator graphite
_diffrn_radiation_type 'Mo K\a'
_diffrn_radiation_wavelength 0.71073
_diffrn_reflns_av_R_equivalents 0.02
_diffrn_reflns_limit_h_max 11
_diffrn_reflns_limit_h_min 0
_diffrn_reflns_limit_k_max 17
_diffrn_reflns_limit_k_min -17
_diffrn_reflns_limit_l_max 17
_diffrn_reflns_limit_l_min -18
_diffrn_reflns_number 8232
_diffrn_reflns_theta_full 27.972
_diffrn_reflns_theta_max 27.972
_diffrn_reflns_theta_min 1.499
_diffrn_standards_decay_% 8.78
_diffrn_standards_interval_count 0
_diffrn_standards_interval_time 3600
_diffrn_standards_number 2
_exptl_absorpt_coefficient_mu 0.441
_exptl_absorpt_correction_T_max 0.92
_exptl_absorpt_correction_T_min 0.72
_exptl_absorpt_correction_type refdelf
_exptl_absorpt_process_details
;
DIFABS (Walker & Stuart, 1983)
;
_exptl_crystal_colour ' yellow '
_exptl_crystal_density_diffrn 1.285
_exptl_crystal_description ' parallelepiped '
_exptl_crystal_F_000 646
_exptl_crystal_size_max 0.60
_exptl_crystal_size_mid 0.30
_exptl_crystal_size_min 0.20
_refine_diff_density_max 0.67
_refine_diff_density_min -0.55
_refine_ls_extinction_method None
_refine_ls_goodness_of_fit_ref 0.9488
_refine_ls_hydrogen_treatment refU
_refine_ls_matrix_type full
_refine_ls_number_parameters 389
_refine_ls_number_reflns 4483
_refine_ls_number_restraints 0
_refine_ls_R_factor_all 0.1079
_refine_ls_R_factor_gt 0.0527
_refine_ls_shift/su_max 0.000234
_refine_ls_structure_factor_coef F
_refine_ls_weighting_details
;
Method, part 1, Chebychev polynomial, (Watkin, 1994, Prince, 1982)
[weight] = 1.0/[A~0~*T~0~(x)+A~1~*T~1~(x) ... +A~n-1~]*T~n-1~(x)]
where A~i~ are the Chebychev coefficients listed below and x= Fcalc/Fmax
Method = Robust Weighting (Prince, 1982)
W = [weight] * [1-(deltaF/6*sigmaF)^2^]^2^
A~i~ are:
11.7 -2.02 9.96
;
_refine_ls_weighting_scheme calc
_refine_ls_wR_factor_all 0.0757
_refine_ls_wR_factor_gt 0.0591
_refine_ls_wR_factor_ref 0.0591
_reflns_limit_h_max 11
_reflns_limit_h_min -11
_reflns_limit_k_max 17
_reflns_limit_k_min -17
_reflns_limit_l_max 18
_reflns_limit_l_min 0
_reflns_number_gt 4483
_reflns_number_total 7731
_reflns_threshold_expression I>3.00u(I)
_cod_data_source_file b413473g.txt
_cod_data_source_block compound_1
_cod_depositor_comments
;
The following automatic conversions were performed:
'_atom_site_refinement_disorder_assembly' tag replaced with
'_atom_site_disorder_assembly'.

'_atom_site_refinement_disorder_group'
tag replaced with '_atom_site_disorder_group'.

Automatic conversion script
Id: cif_correct_tags 1383 2010-08-28 14:59:44Z saulius 

The following automatic conversions were performed:
'_symmetry_cell_setting' value 'Triclinic' changed to 'triclinic'
according to '/home/saulius/struct/CIF-dictionaries/cif_core.dic'
dictionary named 'cif_core.dic' version 2.4.1 from 2010-06-29.

Automatic conversion script
Id: cif_fix_enum 1527 2010-12-29 10:47:43Z saulius 
;
_cod_original_cell_volume 1608(1)
_cod_original_sg_symbol_H-M 'P -1 '
_cod_original_formula_sum ' C34 H30 Cr1 N6 O1 P1 '
_cod_database_code 7052436
_refine_ls_r_factor_ref 0.0527
_reflns_number_all 7731

loop_
_symmetry_equiv_pos_as_xyz
x,y,z
-x,-y,-z

loop_
_atom_site_label
_atom_site_type_symbol
_atom_site_fract_x
_atom_site_fract_y
_atom_site_fract_z
_atom_site_U_iso_or_equiv
_atom_site_occupancy
_atom_site_adp_type
_atom_site_refinement_flags_posn
_atom_site_refinement_flags_adp
_atom_site_refinement_flags_occupancy
_atom_site_disorder_assembly
_atom_site_disorder_group
_atom_site_attached_hydrogens
Cr1 Cr 0.46812(5) 0.20093(3) 0.89967(3) 0.0336 1.0000 Uani . . . . . .
N1 N 0.6635(4) 0.4065(2) 0.9475(2) 0.0550 1.0000 Uani . . . . . .
N2 N 0.7607(4) 0.0995(2) 0.8139(3) 0.0685 1.0000 Uani . . . . . .
N3 N 0.3742(4) 0.2698(2) 0.6852(2) 0.0618 1.0000 Uani . . . . . .
N4 N 0.5787(5) 0.1266(2) 1.1090(2) 0.0702 1.0000 Uani . . . . . .
N11 N 0.3153(3) 0.07759(17) 0.87154(19) 0.0444 1.0000 Uani . . . . . .
N12 N 0.2716(3) 0.25457(16) 0.95977(17) 0.0394 1.0000 Uani . . . . . .
C1 C 0.5953(3) 0.3322(2) 0.93153(19) 0.0381 1.0000 Uani . . . . . .
C2 C 0.6537(4) 0.1341(2) 0.8424(2) 0.0445 1.0000 Uani . . . . . .
C3 C 0.4057(4) 0.2470(2) 0.7620(2) 0.0424 1.0000 Uani . . . . . .
C4 C 0.5383(4) 0.1537(2) 1.0355(2) 0.0437 1.0000 Uani . . . . . .
C11 C 0.1968(4) 0.0803(2) 0.9448(3) 0.0523 1.0000 Uani . . . . . .
C12 C 0.1594(4) 0.1853(2) 0.9708(2) 0.0443 1.0000 Uani . . . . . .
C13 C 0.0206(4) 0.2113(3) 1.0062(3) 0.0581 1.0000 Uani . . . . . .
C14 C -0.0028(4) 0.3095(3) 1.0322(3) 0.0646 1.0000 Uani . . . . . .
C15 C 0.1129(4) 0.3790(3) 1.0222(3) 0.0564 1.0000 Uani . . . . . .
C16 C 0.2484(4) 0.3503(2) 0.9858(2) 0.0466 1.0000 Uani . . . . . .
P1 P 0.15780(8) 0.73574(5) 0.57696(5) 0.0357 1.0000 Uani . . . . . .
C21 C -0.0119(3) 0.7466(2) 0.6438(2) 0.0432 1.0000 Uani . . . . . .
C22 C -0.0561(4) 0.8380(3) 0.6815(2) 0.0534 1.0000 Uani . . . . . .
C23 C -0.1851(5) 0.8424(3) 0.7380(3) 0.0688 1.0000 Uani . . . . . .
C24 C -0.2640(4) 0.7570(4) 0.7558(3) 0.0721 1.0000 Uani . . . . . .
C25 C -0.2200(5) 0.6661(4) 0.7198(3) 0.0723 1.0000 Uani . . . . . .
C26 C -0.0928(4) 0.6604(3) 0.6644(3) 0.0587 1.0000 Uani . . . . . .
C31 C 0.2523(3) 0.8550(2) 0.5761(2) 0.0402 1.0000 Uani . . . . . .
C32 C 0.1944(4) 0.9196(3) 0.5095(3) 0.0566 1.0000 Uani . . . . . .
C33 C 0.2595(5) 1.0138(3) 0.5120(3) 0.0708 1.0000 Uani . . . . . .
C34 C 0.3779(6) 1.0449(3) 0.5793(3) 0.0735 1.0000 Uani . . . . . .
C35 C 0.4372(5) 0.9818(3) 0.6436(3) 0.0695 1.0000 Uani . . . . . .
C36 C 0.3736(4) 0.8860(2) 0.6428(2) 0.0520 1.0000 Uani . . . . . .
C41 C 0.1178(3) 0.6885(2) 0.45149(19) 0.0384 1.0000 Uani . . . . . .
C42 C 0.2383(4) 0.6918(2) 0.3895(2) 0.0478 1.0000 Uani . . . . . .
C43 C 0.2160(4) 0.6552(3) 0.2926(2) 0.0555 1.0000 Uani . . . . . .
C44 C 0.0735(5) 0.6167(3) 0.2562(2) 0.0595 1.0000 Uani . . . . . .
C45 C -0.0482(5) 0.6147(3) 0.3160(3) 0.0663 1.0000 Uani . . . . . .
C46 C -0.0261(4) 0.6511(3) 0.4149(2) 0.0530 1.0000 Uani . . . . . .
C51 C 0.2733(3) 0.6512(2) 0.6400(2) 0.0374 1.0000 Uani . . . . . .
C52 C 0.3358(4) 0.5712(2) 0.5907(2) 0.0458 1.0000 Uani . . . . . .
C53 C 0.4169(4) 0.5052(2) 0.6428(3) 0.0564 1.0000 Uani . . . . . .
C54 C 0.4362(4) 0.5193(3) 0.7440(3) 0.0565 1.0000 Uani . . . . . .
C55 C 0.3764(4) 0.5991(3) 0.7933(2) 0.0557 1.0000 Uani . . . . . .
C56 C 0.2934(4) 0.6652(2) 0.7418(2) 0.0486 1.0000 Uani . . . . . .
O1 O 0.9468(3) 0.8941(3) 0.2794(2) 0.0792 1.0000 Uani . . . . . .
H111 H 0.2348 0.0503 1.0048 0.079(3) 1.0000 Uiso . . . . . .
H112 H 0.1006 0.0422 0.9155 0.079(3) 1.0000 Uiso . . . . . .
H131 H -0.0608 0.1597 1.0144 0.079(3) 1.0000 Uiso . . . . . .
H141 H -0.1035 0.3282 1.0574 0.079(3) 1.0000 Uiso . . . . . .
H151 H 0.0996 0.4510 1.0419 0.079(3) 1.0000 Uiso . . . . . .
H161 H 0.3320 0.4017 0.9779 0.079(3) 1.0000 Uiso . . . . . .
H221 H 0.0047 0.9001 0.6691 0.079(3) 1.0000 Uiso . . . . . .
H231 H -0.2199 0.9078 0.7644 0.079(3) 1.0000 Uiso . . . . . .
H241 H -0.3536 0.7606 0.7969 0.079(3) 1.0000 Uiso . . . . . .
H251 H -0.2785 0.6049 0.7340 0.079(3) 1.0000 Uiso . . . . . .
H261 H -0.0610 0.5946 0.6364 0.079(3) 1.0000 Uiso . . . . . .
H321 H 0.1063 0.8974 0.4612 0.079(3) 1.0000 Uiso . . . . . .
H331 H 0.2238 1.0604 0.4645 0.079(3) 1.0000 Uiso . . . . . .
H341 H 0.4203 1.1148 0.5823 0.079(3) 1.0000 Uiso . . . . . .
H351 H 0.5247 1.0051 0.6916 0.079(3) 1.0000 Uiso . . . . . .
H361 H 0.4162 0.8395 0.6905 0.079(3) 1.0000 Uiso . . . . . .
H421 H 0.3413 0.7203 0.4150 0.079(3) 1.0000 Uiso . . . . . .
H431 H 0.3039 0.6568 0.2492 0.079(3) 1.0000 Uiso . . . . . .
H441 H 0.0583 0.5900 0.1859 0.079(3) 1.0000 Uiso . . . . . .
H451 H -0.1500 0.5880 0.2894 0.079(3) 1.0000 Uiso . . . . . .
H461 H -0.1146 0.6488 0.4580 0.079(3) 1.0000 Uiso . . . . . .
H521 H 0.3254 0.5620 0.5174 0.079(3) 1.0000 Uiso . . . . . .
H531 H 0.4592 0.4469 0.6070 0.079(3) 1.0000 Uiso . . . . . .
H541 H 0.4936 0.4712 0.7816 0.079(3) 1.0000 Uiso . . . . . .
H551 H 0.3938 0.6098 0.8666 0.079(3) 1.0000 Uiso . . . . . .
H561 H 0.2481 0.7225 0.7779 0.079(3) 1.0000 Uiso . . . . . .

loop_
_atom_site_aniso_label
_atom_site_aniso_U_11
_atom_site_aniso_U_22
_atom_site_aniso_U_33
_atom_site_aniso_U_23
_atom_site_aniso_U_13
_atom_site_aniso_U_12
Cr1 0.0355(2) 0.0312(2) 0.0340(2) 0.00247(15) 0.00096(16) 0.00251(15)
N1 0.0595(17) 0.0453(14) 0.0582(16) -0.0019(12) 0.0025(13) -0.0076(12)
N2 0.0476(18) 0.0716(19) 0.083(2) -0.0175(16) 0.0050(15) 0.0113(15)
N3 0.085(2) 0.0486(15) 0.0513(16) 0.0081(12) -0.0078(15) 0.0094(14)
N4 0.112(3) 0.0497(15) 0.0483(16) 0.0071(12) -0.0126(16) 0.0156(16)
N11 0.0468(14) 0.0342(11) 0.0519(14) 0.0022(10) 0.0048(11) -0.0008(10)
N12 0.0412(13) 0.0368(11) 0.0406(12) 0.0028(9) 0.0042(10) 0.0035(9)
C1 0.0404(15) 0.0417(14) 0.0318(12) 0.0014(10) 0.0014(10) 0.0027(11)
C2 0.0405(16) 0.0430(14) 0.0479(15) -0.0052(12) -0.0029(12) 0.0006(12)
C3 0.0492(17) 0.0344(13) 0.0431(15) 0.0038(11) -0.0009(12) 0.0014(11)
C4 0.0534(18) 0.0344(13) 0.0427(15) 0.0004(11) -0.0011(12) 0.0050(12)
C11 0.0530(19) 0.0447(15) 0.0589(18) 0.0074(13) 0.0063(15) -0.0091(13)
C12 0.0408(15) 0.0498(15) 0.0426(14) 0.0076(12) 0.0026(12) -0.0008(12)
C13 0.0433(18) 0.075(2) 0.0562(19) 0.0094(16) 0.0073(14) -0.0034(15)
C14 0.0423(18) 0.091(3) 0.062(2) 0.0030(19) 0.0053(15) 0.0219(18)
C15 0.053(2) 0.0575(18) 0.0588(19) -0.0007(15) -0.0002(15) 0.0200(15)
C16 0.0477(17) 0.0445(15) 0.0483(16) 0.0034(12) 0.0043(13) 0.0086(12)
P1 0.0343(4) 0.0394(3) 0.0332(3) 0.0022(3) 0.0025(3) 0.0012(3)
C21 0.0386(15) 0.0529(16) 0.0389(14) 0.0044(11) 0.0070(11) 0.0058(12)
C22 0.057(2) 0.0573(18) 0.0481(16) 0.0053(14) 0.0084(14) 0.0170(15)
C23 0.064(2) 0.086(3) 0.059(2) 0.0005(19) 0.0107(17) 0.035(2)
C24 0.047(2) 0.117(3) 0.056(2) 0.009(2) 0.0163(16) 0.018(2)
C25 0.052(2) 0.095(3) 0.071(2) 0.010(2) 0.0195(18) -0.0104(19)
C26 0.0459(18) 0.063(2) 0.067(2) 0.0015(16) 0.0169(16) -0.0044(15)
C31 0.0407(15) 0.0413(14) 0.0386(13) 0.0033(11) 0.0046(11) 0.0005(11)
C32 0.056(2) 0.0534(18) 0.0615(19) 0.0180(15) -0.0010(16) 0.0015(15)
C33 0.080(3) 0.053(2) 0.084(3) 0.0216(19) 0.017(2) 0.0093(18)
C34 0.103(3) 0.0426(17) 0.075(3) -0.0077(17) 0.039(2) -0.0131(19)
C35 0.082(3) 0.071(2) 0.0505(19) -0.0133(17) 0.0115(18) -0.028(2)
C36 0.060(2) 0.0538(17) 0.0402(15) -0.0010(12) 0.0005(13) -0.0087(14)
C41 0.0376(14) 0.0445(14) 0.0326(12) 0.0022(10) 0.0018(10) -0.0007(11)
C42 0.0417(16) 0.0627(18) 0.0386(14) 0.0042(12) 0.0052(12) -0.0045(13)
C43 0.060(2) 0.069(2) 0.0391(15) 0.0043(14) 0.0101(14) 0.0010(16)
C44 0.069(2) 0.070(2) 0.0367(15) -0.0057(14) -0.0054(15) 0.0017(17)
C45 0.054(2) 0.084(3) 0.0553(19) -0.0117(17) -0.0100(16) -0.0075(18)
C46 0.0382(16) 0.069(2) 0.0494(16) -0.0032(14) 0.0022(13) -0.0053(14)
C51 0.0338(13) 0.0393(13) 0.0395(13) 0.0052(10) 0.0024(10) 0.0009(10)
C52 0.0490(17) 0.0469(15) 0.0426(15) 0.0059(12) 0.0084(12) 0.0040(13)
C53 0.057(2) 0.0432(16) 0.072(2) 0.0129(15) 0.0132(16) 0.0102(14)
C54 0.0487(19) 0.0562(18) 0.067(2) 0.0252(16) -0.0002(15) 0.0019(14)
C55 0.062(2) 0.0623(19) 0.0428(16) 0.0134(14) -0.0045(14) -0.0007(16)
C56 0.0575(19) 0.0492(16) 0.0397(15) 0.0049(12) 0.0039(13) 0.0057(13)
O1 0.0592(17) 0.101(2) 0.0773(18) 0.0042(15) 0.0025(14) 0.0072(15)

loop_
_atom_type_symbol
_atom_type_scat_dispersion_real
_atom_type_scat_dispersion_imag
_atom_type_scat_Cromer_Mann_a1
_atom_type_scat_Cromer_Mann_b1
_atom_type_scat_Cromer_Mann_a2
_atom_type_scat_Cromer_Mann_b2
_atom_type_scat_Cromer_Mann_a3
_atom_type_scat_Cromer_Mann_b3
_atom_type_scat_Cromer_Mann_a4
_atom_type_scat_Cromer_Mann_b4
_atom_type_scat_Cromer_Mann_c
_atom_type_scat_source
'C   ' 0.0033 0.0016 2.3100 20.8439 1.0200 10.2075 1.5886 0.5687 0.8650 51.6512 0.2156 International_Tables_Vol_IV_Table_2.2B
'H   ' 0.0000 0.0000 0.4930 10.5109 0.3229 26.1257 0.1402 3.1424 0.0408 57.7998 0.0030 International_Tables_Vol_IV_Table_2.2B
'Cr  ' 0.3209 0.6236 10.6406 6.1038 7.3537 0.3920 3.3240 20.2626 1.4922 98.7399 1.1832 International_Tables_Vol_IV_Table_2.2B
'N   ' 0.0061 0.0033 12.2126 0.0057 3.1322 9.8933 2.0125 28.9975 1.1663 0.5826 -11.5290 International_Tables_Vol_IV_Table_2.2B
'O   ' 0.0106 0.0060 3.0485 13.2771 2.2868 5.7011 1.5463 0.3239 0.8670 32.9089 0.2508 International_Tables_Vol_IV_Table_2.2B
'P   ' 0.1023 0.0942 6.4345 1.9067 4.1791 27.1570 1.7800 0.5260 1.4908 68.1645 1.1149 International_Tables_Vol_IV_Table_2.2B

loop_
_geom_angle_atom_site_label_1
_geom_angle_site_symmetry_1
_geom_angle_atom_site_label_2
_geom_angle_site_symmetry_2
_geom_angle_atom_site_label_3
_geom_angle_site_symmetry_3
_geom_angle
_geom_angle_publ_flag
C4 . Cr1 . C3 . 177.92(12) yes
C4 . Cr1 . C2 . 88.13(12) yes
C3 . Cr1 . C2 . 89.86(12) yes
C4 . Cr1 . C1 . 90.59(11) yes
C3 . Cr1 . C1 . 88.92(11) yes
C2 . Cr1 . C1 . 91.40(11) yes
C4 . Cr1 . N12 . 89.64(11) yes
C3 . Cr1 . N12 . 92.41(11) yes
C2 . Cr1 . N12 . 174.33(11) yes
C1 . Cr1 . N12 . 93.84(10) yes
C4 . Cr1 . N11 . 90.89(11) yes
C3 . Cr1 . N11 . 89.83(11) yes
C2 . Cr1 . N11 . 95.61(11) yes
C1 . Cr1 . N11 . 172.88(10) yes
N12 . Cr1 . N11 . 79.21(10) yes
C11 . N11 . Cr1 . 109.66(18) yes
C16 . N12 . C12 . 119.2(3) yes
C16 . N12 . Cr1 . 125.8(2) yes
C12 . N12 . Cr1 . 115.01(19) yes
N1 . C1 . Cr1 . 178.2(3) yes
N2 . C2 . Cr1 . 176.9(3) yes
N3 . C3 . Cr1 . 177.7(3) yes
N4 . C4 . Cr1 . 178.6(3) yes
H112 . C11 . H111 . 109.602 no
H112 . C11 . C12 . 108.902 no
H111 . C11 . C12 . 109.536 no
H112 . C11 . N11 . 109.195 no
H111 . C11 . N11 . 109.981 no
C12 . C11 . N11 . 109.6(2) yes
C13 . C12 . N12 . 120.9(3) yes
C13 . C12 . C11 . 123.1(3) yes
N12 . C12 . C11 . 116.0(3) yes
H131 . C13 . C14 . 120.149 no
H131 . C13 . C12 . 120.253 no
C14 . C13 . C12 . 119.6(3) yes
H141 . C14 . C15 . 121.628 no
H141 . C14 . C13 . 119.444 no
C15 . C14 . C13 . 118.9(3) yes
H151 . C15 . C16 . 119.738 no
H151 . C15 . C14 . 120.528 no
C16 . C15 . C14 . 119.7(3) yes
H161 . C16 . N12 . 119.150 no
H161 . C16 . C15 . 119.244 no
N12 . C16 . C15 . 121.6(3) yes
C51 . P1 . C41 . 109.38(13) yes
C51 . P1 . C31 . 112.37(13) yes
C41 . P1 . C31 . 107.48(13) yes
C51 . P1 . C21 . 105.69(13) yes
C41 . P1 . C21 . 112.94(14) yes
C31 . P1 . C21 . 109.07(14) yes
C26 . C21 . C22 . 120.0(3) yes
C26 . C21 . P1 . 118.6(2) yes
C22 . C21 . P1 . 121.2(2) yes
H221 . C22 . C23 . 120.645 no
H221 . C22 . C21 . 120.227 no
C23 . C22 . C21 . 119.1(3) yes
H231 . C23 . C24 . 120.171 no
H231 . C23 . C22 . 120.098 no
C24 . C23 . C22 . 119.7(3) yes
H241 . C24 . C25 . 119.177 no
H241 . C24 . C23 . 119.237 no
C25 . C24 . C23 . 121.6(3) yes
H251 . C25 . C26 . 120.229 no
H251 . C25 . C24 . 120.287 no
C26 . C25 . C24 . 119.5(4) yes
H261 . C26 . C25 . 120.182 no
H261 . C26 . C21 . 119.721 no
C25 . C26 . C21 . 120.0(4) yes
C36 . C31 . C32 . 120.3(3) yes
C36 . C31 . P1 . 121.5(2) yes
C32 . C31 . P1 . 118.1(2) yes
H321 . C32 . C33 . 120.603 no
H321 . C32 . C31 . 120.450 no
C33 . C32 . C31 . 118.9(4) yes
H331 . C33 . C34 . 118.317 no
H331 . C33 . C32 . 120.955 no
C34 . C33 . C32 . 120.7(4) yes
H341 . C34 . C35 . 119.540 no
H341 . C34 . C33 . 119.630 no
C35 . C34 . C33 . 120.8(3) yes
H351 . C35 . C36 . 120.312 no
H351 . C35 . C34 . 119.994 no
C36 . C35 . C34 . 119.7(4) yes
H361 . C36 . C31 . 120.495 no
H361 . C36 . C35 . 119.951 no
C31 . C36 . C35 . 119.6(3) yes
C46 . C41 . C42 . 119.8(3) yes
C46 . C41 . P1 . 122.9(2) yes
C42 . C41 . P1 . 117.3(2) yes
H421 . C42 . C43 . 119.678 no
H421 . C42 . C41 . 120.107 no
C43 . C42 . C41 . 120.2(3) yes
H431 . C43 . C44 . 120.428 no
H431 . C43 . C42 . 119.418 no
C44 . C43 . C42 . 120.2(3) yes
H441 . C44 . C45 . 119.836 no
H441 . C44 . C43 . 119.709 no
C45 . C44 . C43 . 120.5(3) yes
H451 . C45 . C46 . 120.157 no
H451 . C45 . C44 . 120.107 no
C46 . C45 . C44 . 119.7(3) yes
H461 . C46 . C41 . 121.087 no
H461 . C46 . C45 . 119.287 no
C41 . C46 . C45 . 119.6(3) yes
C56 . C51 . C52 . 119.8(3) yes
C56 . C51 . P1 . 118.1(2) yes
C52 . C51 . P1 . 122.1(2) yes
H521 . C52 . C53 . 119.632 no
H521 . C52 . C51 . 120.317 no
C53 . C52 . C51 . 120.0(3) yes
H531 . C53 . C54 . 120.394 no
H531 . C53 . C52 . 119.624 no
C54 . C53 . C52 . 120.0(3) yes
H541 . C54 . C55 . 119.675 no
H541 . C54 . C53 . 119.966 no
C55 . C54 . C53 . 120.4(3) yes
H551 . C55 . C56 . 120.181 no
H551 . C55 . C54 . 119.708 no
C56 . C55 . C54 . 120.1(3) yes
H561 . C56 . C55 . 120.042 no
H561 . C56 . C51 . 120.184 no
C55 . C56 . C51 . 119.8(3) yes

loop_
_geom_bond_atom_site_label_1
_geom_bond_site_symmetry_1
_geom_bond_atom_site_label_2
_geom_bond_site_symmetry_2
_geom_bond_distance
_geom_bond_publ_flag
Cr1 . C4 . 2.077(3) yes
Cr1 . C3 . 2.077(3) yes
Cr1 . C2 . 2.058(3) yes
Cr1 . C1 . 2.058(3) yes
Cr1 . N12 . 2.082(2) yes
Cr1 . N11 . 2.088(2) yes
N1 . C1 . 1.146(4) yes
N2 . C2 . 1.139(4) yes
N3 . C3 . 1.139(4) yes
N4 . C4 . 1.138(4) yes
N11 . C11 . 1.480(4) yes
N12 . C16 . 1.349(4) yes
N12 . C12 . 1.349(4) yes
C11 . H112 . 1.009 no
C11 . H111 . 0.989 no
C11 . C12 . 1.498(5) yes
C12 . C13 . 1.381(5) yes
C13 . H131 . 0.991 no
C13 . C14 . 1.381(6) yes
C14 . H141 . 0.998 no
C14 . C15 . 1.369(6) yes
C15 . H151 . 1.009 no
C15 . C16 . 1.370(5) yes
C16 . H161 . 1.002 no
P1 . C51 . 1.798(3) yes
P1 . C41 . 1.791(3) yes
P1 . C31 . 1.784(3) yes
P1 . C21 . 1.790(3) yes
C21 . C26 . 1.394(5) yes
C21 . C22 . 1.388(4) yes
C22 . H221 . 1.005 no
C22 . C23 . 1.403(5) yes
C23 . H231 . 1.000 no
C23 . C24 . 1.365(7) yes
C24 . H241 . 0.990 no
C24 . C25 . 1.374(7) yes
C25 . H251 . 0.993 no
C25 . C26 . 1.381(5) yes
C26 . H261 . 1.002 no
C31 . C36 . 1.382(4) yes
C31 . C32 . 1.400(4) yes
C32 . H321 . 1.002 no
C32 . C33 . 1.373(5) yes
C33 . H331 . 0.988 no
C33 . C34 . 1.369(7) yes
C34 . H341 . 1.000 no
C34 . C35 . 1.371(7) yes
C35 . H351 . 0.999 no
C35 . C36 . 1.389(5) yes
C36 . H361 . 1.008 no
C41 . C46 . 1.382(4) yes
C41 . C42 . 1.390(4) yes
C42 . H421 . 0.994 no
C42 . C43 . 1.376(4) yes
C43 . H431 . 0.997 no
C43 . C44 . 1.376(5) yes
C44 . H441 . 0.998 no
C44 . C45 . 1.377(6) yes
C45 . H451 . 0.983 no
C45 . C46 . 1.401(5) yes
C46 . H461 . 0.999 no
C51 . C56 . 1.388(4) yes
C51 . C52 . 1.385(4) yes
C52 . H521 . 0.997 no
C52 . C53 . 1.382(5) yes
C53 . H531 . 0.995 no
C53 . C54 . 1.380(5) yes
C54 . H541 . 0.996 no
C54 . C55 . 1.373(5) yes
C55 . H551 . 1.001 no
C55 . C56 . 1.386(5) yes
C56 . H561 . 0.999 no
